data_4346134
loop_
_publ_author_name
'Maligaspe, Eranda'
'Pundsack, Tom J.'
'Albert, Lauren M.'
'Zatsikha, Yuriy V.'
'Solntsev, Pavlo V.'
'Blank, David A.'
'Nemykin, Victor N.'

_publ_section_title
;
 Synthesis and charge-transfer dynamics in a ferrocene-containing
 organoboryl aza-BODIPY donor-acceptor triad with boron as the hub.
;
_journal_issue 8
_journal_name_full 'Inorganic chemistry'
_journal_page_first 4167
_journal_page_last 4174
_journal_paper_doi 10.1021/acs.inorgchem.5b00494
_journal_volume 54
_journal_year 2015
_chemical_formula_sum 'C28 H18 B F2 N3'
_chemical_formula_weight 445.26
_space_group_crystal_system monoclinic
_space_group_IT_number 14
_space_group_name_Hall '-P 2yn'
_space_group_name_H-M_alt 'P 1 21/n 1'
_atom_sites_solution_hydrogens geom
_audit_creation_method SHELXL-2013
_cell_angle_alpha 90
_cell_angle_beta 91.453(6)
_cell_angle_gamma 90
_cell_formula_units_Z 4
_cell_length_a 10.1748(7)
_cell_length_b 8.4521(5)
_cell_length_c 23.5825(16)
_cell_measurement_reflns_used 5751
_cell_measurement_temperature 123(2)
_cell_measurement_theta_max 25.3
_cell_measurement_theta_min 3.1
_cell_volume 2027.4(2)
_computing_structure_refinement 'SHELXL-2013 (Sheldrick, 2013)'
_diffrn_ambient_temperature 123(2)
_diffrn_detector_area_resol_mean 10.0000
_diffrn_measured_fraction_theta_full 0.990
_diffrn_measured_fraction_theta_max 0.989
_diffrn_measurement_details
;
scan:
	Number of images: 72
	           Slice: -70.0000 - 75.0000
	     Image width: 2.0000
	        Exp time: 900.0000
	   Rotation axis: Omega
	           Omega: 0.0000
	           Kappa: 30.0000
	             Phi: 180.0000
	             XTD: 127.4000
	          2theta: 0.0000

;
_diffrn_measurement_device_type 'Rigaku RAXIS conversion'
_diffrn_measurement_method 'profile data from \w-scans'
_diffrn_orient_matrix_type FS_PROCESS
_diffrn_orient_matrix_UB_11 0.089392
_diffrn_orient_matrix_UB_12 -0.025470
_diffrn_orient_matrix_UB_13 -0.014128
_diffrn_orient_matrix_UB_21 0.032272
_diffrn_orient_matrix_UB_22 -0.018386
_diffrn_orient_matrix_UB_23 0.039862
_diffrn_orient_matrix_UB_31 -0.025162
_diffrn_orient_matrix_UB_32 -0.114067
_diffrn_orient_matrix_UB_33 -0.003271
_diffrn_radiation_type MoK\a
_diffrn_radiation_wavelength 0.71075
_diffrn_reflns_av_R_equivalents 0.0661
_diffrn_reflns_av_unetI/netI 0.0752
_diffrn_reflns_Laue_measured_fraction_full 0.990
_diffrn_reflns_Laue_measured_fraction_max 0.989
_diffrn_reflns_limit_h_max 12
_diffrn_reflns_limit_h_min -10
_diffrn_reflns_limit_k_max 10
_diffrn_reflns_limit_k_min -10
_diffrn_reflns_limit_l_max 28
_diffrn_reflns_limit_l_min -28
_diffrn_reflns_number 9969
_diffrn_reflns_point_group_measured_fraction_full 0.990
_diffrn_reflns_point_group_measured_fraction_max 0.989
_diffrn_reflns_theta_full 25.242
_diffrn_reflns_theta_max 25.350
_diffrn_reflns_theta_min 3.134
_diffrn_source 'Sealed Tube'
_exptl_absorpt_coefficient_mu 0.099
_exptl_absorpt_correction_T_max 1.000
_exptl_absorpt_correction_T_min 0.460
_exptl_absorpt_correction_type multi-scan
_exptl_crystal_colour green
_exptl_crystal_density_diffrn 1.459
_exptl_crystal_description plate
_exptl_crystal_F_000 920
_exptl_crystal_size_max 0.200
_exptl_crystal_size_mid 0.180
_exptl_crystal_size_min 0.050
_refine_diff_density_max 0.218
_refine_diff_density_min -0.225
_refine_diff_density_rms 0.059
_refine_ls_extinction_method none
_refine_ls_goodness_of_fit_ref 1.019
_refine_ls_hydrogen_treatment constr
_refine_ls_matrix_type full
_refine_ls_number_parameters 307
_refine_ls_number_reflns 3667
_refine_ls_number_restraints 0
_refine_ls_restrained_S_all 1.019
_refine_ls_R_factor_all 0.0992
_refine_ls_R_factor_gt 0.0510
_refine_ls_shift/su_max 0.000
_refine_ls_shift/su_mean 0.000
_refine_ls_structure_factor_coef Fsqd
_refine_ls_weighting_details 'w=1/[\s^2^(Fo^2^)+(0.0568P)^2^+0.4068P] where P=(Fo^2^+2Fc^2^)/3'
_refine_ls_weighting_scheme calc
_refine_ls_wR_factor_gt 0.1063
_refine_ls_wR_factor_ref 0.1286
_reflns_Friedel_coverage 0.000
_reflns_number_gt 2310
_reflns_number_total 3667
_reflns_threshold_expression 'I > 2\s(I)'
_cod_data_source_file ic5b00494_si_002.cif
_cod_data_source_block aza-BODIPY
_cod_original_sg_symbol_H-M 'P 21/n'
_cod_database_code 4346134
_shelx_space_group_comment
;
The symmetry employed for this shelxl refinement is uniquely defined
by the following loop, which should always be used as a source of
symmetry information in preference to the above space-group names.
They are only intended as comments.
;
_shelx_estimated_absorpt_t_min 0.980
_shelx_estimated_absorpt_t_max 0.995
_shelxl_version_number 2013-4

loop_
_space_group_symop_operation_xyz
'x, y, z'
'-x+1/2, y+1/2, -z+1/2'
'-x, -y, -z'
'x-1/2, -y-1/2, z-1/2'

loop_
_atom_site_label
_atom_site_type_symbol
_atom_site_fract_x
_atom_site_fract_y
_atom_site_fract_z
_atom_site_U_iso_or_equiv
_atom_site_adp_type
_atom_site_occupancy
_atom_site_site_symmetry_order
_atom_site_calc_flag
_atom_site_refinement_flags_posn
_atom_site_refinement_flags_adp
F1 F 0.83988(16) 0.04528(17) 0.48818(6) 0.0310(4) Uani 1 1 d . .
F2 F 0.72918(15) 0.26975(17) 0.51097(6) 0.0289(4) Uani 1 1 d . .
N1 N 0.9688(2) 0.2703(2) 0.51382(8) 0.0235(5) Uani 1 1 d . .
N2 N 1.0683(2) 0.3506(2) 0.42712(8) 0.0236(5) Uani 1 1 d . .
N3 N 0.8405(2) 0.2655(2) 0.42182(8) 0.0237(5) Uani 1 1 d . .
C1 C 1.0096(3) 0.2518(3) 0.56842(10) 0.0237(6) Uani 1 1 d . .
C2 C 1.1461(3) 0.2914(3) 0.57340(10) 0.0236(6) Uani 1 1 d . .
C3 C 1.2338(3) 0.2926(3) 0.62019(11) 0.0266(7) Uani 1 1 d . .
H3 H 1.2047 0.2714 0.6574 0.032 Uiso 1 1 calc R U
C4 C 1.3637(3) 0.3257(3) 0.61028(11) 0.0296(7) Uani 1 1 d . .
H4 H 1.4256 0.3236 0.6411 0.035 Uiso 1 1 calc R U
C5 C 1.4071(3) 0.3624(3) 0.55597(11) 0.0294(7) Uani 1 1 d . .
H5 H 1.4977 0.3826 0.5505 0.035 Uiso 1 1 calc R U
C6 C 1.3200(3) 0.3696(3) 0.51016(11) 0.0272(7) Uani 1 1 d . .
H6 H 1.3488 0.3985 0.4736 0.033 Uiso 1 1 calc R U
C7 C 1.1886(3) 0.3332(3) 0.51927(11) 0.0240(6) Uani 1 1 d . .
C8 C 1.0750(3) 0.3212(3) 0.48203(11) 0.0240(6) Uani 1 1 d . .
C9 C 0.9545(3) 0.3282(3) 0.39899(10) 0.0235(6) Uani 1 1 d . .
C10 C 0.9272(3) 0.3711(3) 0.34158(10) 0.0232(6) Uani 1 1 d . .
C11 C 1.0054(3) 0.4424(3) 0.30103(11) 0.0288(7) Uani 1 1 d . .
H11 H 1.0953 0.4659 0.3091 0.035 Uiso 1 1 calc R U
C12 C 0.9487(3) 0.4776(3) 0.24906(11) 0.0313(7) Uani 1 1 d . .
H12 H 0.9997 0.5273 0.2209 0.038 Uiso 1 1 calc R U
C13 C 0.8158(3) 0.4409(3) 0.23696(11) 0.0312(7) Uani 1 1 d . .
H13 H 0.7786 0.4672 0.2008 0.037 Uiso 1 1 calc R U
C14 C 0.7390(3) 0.3679(3) 0.27620(11) 0.0283(7) Uani 1 1 d . .
H14 H 0.6505 0.3406 0.2670 0.034 Uiso 1 1 calc R U
C15 C 0.7940(3) 0.3343(3) 0.33050(10) 0.0248(6) Uani 1 1 d . .
C16 C 0.7425(3) 0.2686(3) 0.38109(10) 0.0232(6) Uani 1 1 d . .
C17 C 0.9311(3) 0.1938(3) 0.61545(11) 0.0264(6) Uani 1 1 d . .
C18 C 0.8138(3) 0.2632(3) 0.63108(11) 0.0300(7) Uani 1 1 d . .
H18 H 0.7762 0.3463 0.6089 0.036 Uiso 1 1 calc R U
C19 C 0.7517(3) 0.2105(4) 0.67924(12) 0.0372(8) Uani 1 1 d . .
H19 H 0.6716 0.2583 0.6900 0.045 Uiso 1 1 calc R U
C20 C 0.8051(3) 0.0893(4) 0.71178(12) 0.0412(8) Uani 1 1 d . .
H20 H 0.7624 0.0559 0.7451 0.049 Uiso 1 1 calc R U
C21 C 0.9206(3) 0.0162(4) 0.69598(11) 0.0362(8) Uani 1 1 d . .
H21 H 0.9560 -0.0693 0.7176 0.043 Uiso 1 1 calc R U
C22 C 0.9835(3) 0.0698(3) 0.64827(11) 0.0309(7) Uani 1 1 d . .
H22 H 1.0636 0.0217 0.6376 0.037 Uiso 1 1 calc R U
C23 C 0.6080(3) 0.2125(3) 0.38891(10) 0.0243(6) Uani 1 1 d . .
C24 C 0.5037(3) 0.2955(3) 0.36289(11) 0.0280(7) Uani 1 1 d . .
H24 H 0.5217 0.3871 0.3411 0.034 Uiso 1 1 calc R U
C25 C 0.3748(3) 0.2463(3) 0.36842(11) 0.0309(7) Uani 1 1 d . .
H25 H 0.3054 0.3043 0.3505 0.037 Uiso 1 1 calc R U
C26 C 0.3467(3) 0.1132(3) 0.39993(11) 0.0290(7) Uani 1 1 d . .
H26 H 0.2582 0.0805 0.4043 0.035 Uiso 1 1 calc R U
C27 C 0.4487(3) 0.0280(3) 0.42506(11) 0.0294(7) Uani 1 1 d . .
H27 H 0.4298 -0.0648 0.4461 0.035 Uiso 1 1 calc R U
C28 C 0.5777(3) 0.0763(3) 0.41991(11) 0.0270(7) Uani 1 1 d . .
H28 H 0.6465 0.0167 0.4376 0.032 Uiso 1 1 calc R U
B1 B 0.8376(3) 0.2102(3) 0.48490(13) 0.0240(7) Uani 1 1 d . .

loop_
_atom_site_aniso_label
_atom_site_aniso_U_11
_atom_site_aniso_U_22
_atom_site_aniso_U_33
_atom_site_aniso_U_23
_atom_site_aniso_U_13
_atom_site_aniso_U_12
F1 0.0335(11) 0.0269(8) 0.0322(8) 0.0033(7) -0.0035(7) -0.0024(7)
F2 0.0231(10) 0.0372(9) 0.0267(8) 0.0007(7) 0.0042(7) -0.0006(7)
N1 0.0242(14) 0.0252(12) 0.0212(11) -0.0017(9) 0.0020(10) -0.0025(10)
N2 0.0217(14) 0.0263(12) 0.0230(11) -0.0003(9) 0.0021(10) 0.0000(10)
N3 0.0216(14) 0.0267(11) 0.0230(11) -0.0013(9) 0.0027(10) -0.0028(10)
C1 0.0270(18) 0.0217(13) 0.0224(13) -0.0021(11) 0.0011(12) 0.0021(12)
C2 0.0233(17) 0.0231(13) 0.0244(13) -0.0012(11) 0.0025(12) 0.0025(12)
C3 0.0303(19) 0.0246(14) 0.0249(14) 0.0018(11) 0.0006(12) -0.0034(13)
C4 0.034(2) 0.0248(14) 0.0294(15) -0.0014(12) -0.0058(13) -0.0044(13)
C5 0.0217(18) 0.0290(14) 0.0373(16) -0.0014(13) 0.0010(13) 0.0004(12)
C6 0.0306(19) 0.0242(14) 0.0268(14) 0.0003(12) 0.0025(13) -0.0016(13)
C7 0.0234(17) 0.0211(13) 0.0275(14) -0.0019(11) 0.0015(12) -0.0021(12)
C8 0.0218(17) 0.0261(13) 0.0242(14) 0.0007(11) 0.0026(12) 0.0007(12)
C9 0.0232(17) 0.0228(13) 0.0244(13) -0.0017(11) 0.0025(12) -0.0010(12)
C10 0.0259(17) 0.0228(13) 0.0213(13) -0.0027(11) 0.0053(12) 0.0007(12)
C11 0.0293(18) 0.0315(15) 0.0258(14) -0.0015(12) 0.0035(12) -0.0031(13)
C12 0.036(2) 0.0325(15) 0.0258(14) 0.0007(12) 0.0058(13) -0.0014(14)
C13 0.037(2) 0.0324(15) 0.0240(14) 0.0004(12) 0.0003(13) -0.0023(14)
C14 0.0289(18) 0.0300(14) 0.0258(14) -0.0031(12) -0.0019(12) -0.0048(13)
C15 0.0260(17) 0.0251(14) 0.0234(13) -0.0032(11) 0.0039(12) -0.0002(12)
C16 0.0242(17) 0.0231(13) 0.0222(13) -0.0035(11) 0.0013(12) 0.0012(12)
C17 0.0265(18) 0.0313(14) 0.0215(13) -0.0042(12) 0.0012(12) -0.0047(13)
C18 0.0285(18) 0.0370(16) 0.0246(14) -0.0068(13) 0.0011(12) -0.0026(13)
C19 0.031(2) 0.0522(19) 0.0289(15) -0.0097(15) 0.0076(14) -0.0056(16)
C20 0.048(2) 0.055(2) 0.0214(14) 0.0005(14) 0.0048(14) -0.0125(17)
C21 0.038(2) 0.0443(17) 0.0266(15) 0.0056(13) -0.0002(14) -0.0076(15)
C22 0.0321(19) 0.0348(15) 0.0257(14) 0.0003(12) 0.0008(13) -0.0046(13)
C23 0.0238(17) 0.0278(14) 0.0214(13) -0.0018(11) 0.0016(12) -0.0031(12)
C24 0.0322(19) 0.0272(14) 0.0244(13) -0.0016(12) -0.0014(13) -0.0037(13)
C25 0.0262(18) 0.0364(15) 0.0298(15) -0.0064(13) -0.0037(13) 0.0004(13)
C26 0.0211(17) 0.0362(15) 0.0298(14) -0.0071(13) 0.0029(13) -0.0035(13)
C27 0.0306(19) 0.0310(15) 0.0268(14) -0.0018(12) 0.0041(13) -0.0042(13)
C28 0.0277(18) 0.0282(14) 0.0250(13) -0.0025(12) -0.0012(12) -0.0019(13)
B1 0.0213(19) 0.0231(15) 0.0278(16) 0.0012(13) 0.0039(14) 0.0022(14)

loop_
_atom_type_symbol
_atom_type_description
_atom_type_scat_dispersion_real
_atom_type_scat_dispersion_imag
_atom_type_scat_source
C C 0.0033 0.0016 'International Tables Vol C Tables 4.2.6.8 and 6.1.1.4'
H H 0.0000 0.0000 'International Tables Vol C Tables 4.2.6.8 and 6.1.1.4'
B B 0.0013 0.0007 'International Tables Vol C Tables 4.2.6.8 and 6.1.1.4'
N N 0.0061 0.0033 'International Tables Vol C Tables 4.2.6.8 and 6.1.1.4'
F F 0.0171 0.0103 'International Tables Vol C Tables 4.2.6.8 and 6.1.1.4'

loop_
_geom_angle_atom_site_label_1
_geom_angle_atom_site_label_2
_geom_angle_atom_site_label_3
_geom_angle
C1 N1 C8 108.9(2)
C1 N1 B1 127.9(2)
C8 N1 B1 121.8(2)
C8 N2 C9 119.0(2)
C16 N3 C9 108.7(2)
C16 N3 B1 130.1(2)
C9 N3 B1 121.2(2)
N1 C1 C2 109.0(2)
N1 C1 C17 126.8(2)
C2 C1 C17 124.2(2)
C3 C2 C7 120.7(3)
C3 C2 C1 131.6(3)
C7 C2 C1 107.8(2)
C4 C3 C2 117.6(3)
C4 C3 H3 121.2
C2 C3 H3 121.2
C3 C4 C5 121.8(3)
C3 C4 H4 119.1
C5 C4 H4 119.1
C6 C5 C4 121.0(3)
C6 C5 H5 119.5
C4 C5 H5 119.5
C5 C6 C7 117.9(3)
C5 C6 H6 121.0
C7 C6 H6 121.0
C6 C7 C2 121.0(2)
C6 C7 C8 132.9(3)
C2 C7 C8 106.1(3)
N2 C8 N1 124.3(2)
N2 C8 C7 127.4(3)
N1 C8 C7 108.3(2)
N2 C9 N3 125.6(2)
N2 C9 C10 125.7(2)
N3 C9 C10 108.7(2)
C11 C10 C15 122.1(2)
C11 C10 C9 131.4(3)
C15 C10 C9 106.5(2)
C12 C11 C10 118.1(3)
C12 C11 H11 121.0
C10 C11 H11 121.0
C11 C12 C13 120.8(3)
C11 C12 H12 119.6
C13 C12 H12 119.6
C14 C13 C12 121.5(3)
C14 C13 H13 119.3
C12 C13 H13 119.3
C13 C14 C15 118.9(3)
C13 C14 H14 120.6
C15 C14 H14 120.6
C10 C15 C14 118.7(2)
C10 C15 C16 107.6(2)
C14 C15 C16 133.7(3)
N3 C16 C15 108.5(2)
N3 C16 C23 124.9(2)
C15 C16 C23 126.5(2)
C18 C17 C22 119.2(3)
C18 C17 C1 123.2(3)
C22 C17 C1 117.4(3)
C19 C18 C17 119.6(3)
C19 C18 H18 120.2
C17 C18 H18 120.2
C20 C19 C18 120.8(3)
C20 C19 H19 119.6
C18 C19 H19 119.6
C19 C20 C21 120.3(3)
C19 C20 H20 119.9
C21 C20 H20 119.9
C22 C21 C20 119.0(3)
C22 C21 H21 120.5
C20 C21 H21 120.5
C21 C22 C17 121.1(3)
C21 C22 H22 119.5
C17 C22 H22 119.5
C24 C23 C28 117.8(3)
C24 C23 C16 118.8(2)
C28 C23 C16 123.3(2)
C25 C24 C23 121.1(3)
C25 C24 H24 119.4
C23 C24 H24 119.4
C26 C25 C24 120.3(3)
C26 C25 H25 119.9
C24 C25 H25 119.9
C25 C26 C27 119.4(3)
C25 C26 H26 120.3
C27 C26 H26 120.3
C28 C27 C26 120.8(3)
C28 C27 H27 119.6
C26 C27 H27 119.6
C27 C28 C23 120.6(3)
C27 C28 H28 119.7
C23 C28 H28 119.7
F2 B1 F1 110.7(2)
F2 B1 N3 110.6(2)
F1 B1 N3 110.6(2)
F2 B1 N1 111.8(2)
F1 B1 N1 106.6(2)
N3 B1 N1 106.3(2)

loop_
_geom_bond_atom_site_label_1
_geom_bond_atom_site_label_2
_geom_bond_distance
F1 B1 1.396(3)
F2 B1 1.372(4)
N1 C1 1.352(3)
N1 C8 1.398(3)
N1 B1 1.569(4)
N2 C8 1.318(3)
N2 C9 1.334(3)
N3 C16 1.367(3)
N3 C9 1.396(3)
N3 B1 1.560(4)
C1 C2 1.431(4)
C1 C17 1.468(4)
C2 C3 1.401(4)
C2 C7 1.403(4)
C3 C4 1.377(4)
C3 H3 0.9500
C4 C5 1.400(4)
C4 H4 0.9500
C5 C6 1.381(4)
C5 H5 0.9500
C6 C7 1.394(4)
C6 H6 0.9500
C7 C8 1.437(4)
C9 C10 1.422(3)
C10 C11 1.396(4)
C10 C15 1.409(4)
C11 C12 1.374(4)
C11 H11 0.9500
C12 C13 1.409(4)
C12 H12 0.9500
C13 C14 1.372(4)
C13 H13 0.9500
C14 C15 1.413(4)
C14 H14 0.9500
C15 C16 1.428(4)
C16 C23 1.465(4)
C17 C18 1.388(4)
C17 C22 1.400(4)
C18 C19 1.387(4)
C18 H18 0.9500
C19 C20 1.383(4)
C19 H19 0.9500
C20 C21 1.387(5)
C20 H20 0.9500
C21 C22 1.385(4)
C21 H21 0.9500
C22 H22 0.9500
C23 C24 1.400(4)
C23 C28 1.402(4)
C24 C25 1.385(4)
C24 H24 0.9500
C25 C26 1.382(4)
C25 H25 0.9500
C26 C27 1.384(4)
C26 H26 0.9500
C27 C28 1.383(4)
C27 H27 0.9500
C28 H28 0.9500

loop_
_geom_torsion_atom_site_label_1
_geom_torsion_atom_site_label_2
_geom_torsion_atom_site_label_3
_geom_torsion_atom_site_label_4
_geom_torsion
C8 N1 C1 C2 0.1(3)
B1 N1 C1 C2 166.6(2)
C8 N1 C1 C17 -177.3(2)
B1 N1 C1 C17 -10.7(4)
N1 C1 C2 C3 179.7(3)
C17 C1 C2 C3 -2.9(4)
N1 C1 C2 C7 -0.8(3)
C17 C1 C2 C7 176.7(2)
C7 C2 C3 C4 -4.3(4)
C1 C2 C3 C4 175.2(3)
C2 C3 C4 C5 2.2(4)
C3 C4 C5 C6 1.2(4)
C4 C5 C6 C7 -2.4(4)
C5 C6 C7 C2 0.3(4)
C5 C6 C7 C8 -176.5(3)
C3 C2 C7 C6 3.1(4)
C1 C2 C7 C6 -176.5(2)
C3 C2 C7 C8 -179.3(2)
C1 C2 C7 C8 1.1(3)
C9 N2 C8 N1 -1.4(4)
C9 N2 C8 C7 178.0(2)
C1 N1 C8 N2 -179.9(2)
B1 N1 C8 N2 12.6(4)
C1 N1 C8 C7 0.6(3)
B1 N1 C8 C7 -166.9(2)
C6 C7 C8 N2 -3.4(5)
C2 C7 C8 N2 179.5(3)
C6 C7 C8 N1 176.1(3)
C2 C7 C8 N1 -1.1(3)
C8 N2 C9 N3 -4.4(4)
C8 N2 C9 C10 172.4(2)
C16 N3 C9 N2 176.8(2)
B1 N3 C9 N2 -1.4(4)
C16 N3 C9 C10 -0.5(3)
B1 N3 C9 C10 -178.7(2)
N2 C9 C10 C11 0.5(5)
N3 C9 C10 C11 177.7(3)
N2 C9 C10 C15 -176.7(2)
N3 C9 C10 C15 0.5(3)
C15 C10 C11 C12 0.4(4)
C9 C10 C11 C12 -176.5(3)
C10 C11 C12 C13 -0.8(4)
C11 C12 C13 C14 -0.5(4)
C12 C13 C14 C15 2.2(4)
C11 C10 C15 C14 1.3(4)
C9 C10 C15 C14 178.8(2)
C11 C10 C15 C16 -177.9(2)
C9 C10 C15 C16 -0.4(3)
C13 C14 C15 C10 -2.5(4)
C13 C14 C15 C16 176.4(3)
C9 N3 C16 C15 0.2(3)
B1 N3 C16 C15 178.2(2)
C9 N3 C16 C23 179.9(2)
B1 N3 C16 C23 -2.0(4)
C10 C15 C16 N3 0.1(3)
C14 C15 C16 N3 -178.9(3)
C10 C15 C16 C23 -179.6(2)
C14 C15 C16 C23 1.4(5)
N1 C1 C17 C18 -56.6(4)
C2 C1 C17 C18 126.4(3)
N1 C1 C17 C22 128.3(3)
C2 C1 C17 C22 -48.6(4)
C22 C17 C18 C19 1.0(4)
C1 C17 C18 C19 -174.0(2)
C17 C18 C19 C20 -0.2(4)
C18 C19 C20 C21 -1.3(4)
C19 C20 C21 C22 2.0(4)
C20 C21 C22 C17 -1.3(4)
C18 C17 C22 C21 -0.2(4)
C1 C17 C22 C21 175.0(2)
N3 C16 C23 C24 142.8(3)
C15 C16 C23 C24 -37.5(4)
N3 C16 C23 C28 -39.2(4)
C15 C16 C23 C28 140.5(3)
C28 C23 C24 C25 1.1(4)
C16 C23 C24 C25 179.2(2)
C23 C24 C25 C26 -0.1(4)
C24 C25 C26 C27 -1.1(4)
C25 C26 C27 C28 1.3(4)
C26 C27 C28 C23 -0.3(4)
C24 C23 C28 C27 -0.9(4)
C16 C23 C28 C27 -179.0(2)
C16 N3 B1 F2 -45.7(3)
C9 N3 B1 F2 132.1(2)
C16 N3 B1 F1 77.3(3)
C9 N3 B1 F1 -104.9(3)
C16 N3 B1 N1 -167.3(2)
C9 N3 B1 N1 10.5(3)
C1 N1 B1 F2 58.6(3)
C8 N1 B1 F2 -136.5(2)
C1 N1 B1 F1 -62.6(3)
C8 N1 B1 F1 102.3(3)
C1 N1 B1 N3 179.4(2)
C8 N1 B1 N3 -15.6(3)
